data_4346943
loop_
_publ_author_name
'Sugimoto, Hideki'
'Sato, Masanori'
'Asano, Kaori'
'Suzuki, Takeyuki'
'Mieda, Kaoru'
'Ogura, Takashi'
'Matsumoto, Takashi'
'Giles, Logan J.'
'Pokhrel, Amrit'
'Kirk, Martin L.'
'Itoh, Shinobu'

_publ_section_title
;
 A Model for the Active-Site Formation Process in DMSO Reductase Family
 Molybdenum Enzymes Involving Oxido-Alcoholato and Oxido-Thiolato
 Molybdenum(VI) Core Structures.
;
_journal_issue 4
_journal_name_full 'Inorganic chemistry'
_journal_page_first 1542
_journal_page_last 1550
_journal_paper_doi 10.1021/acs.inorgchem.5b02395
_journal_volume 55
_journal_year 2016
_chemical_absolute_configuration 'CHOOSE rm ad rmad syn or unk'
_chemical_formula_moiety 'C41 H43 Mo O11 P S4'
_chemical_formula_sum 'C41 H43 Mo O11 P S4'
_chemical_formula_weight 966.94
_space_group_crystal_system monoclinic
_space_group_IT_number 4
_space_group_name_Hall 'P 2yb'
_space_group_name_H-M_alt 'P 1 21 1'
_atom_sites_solution_hydrogens geom
_atom_sites_solution_primary direct
_atom_sites_solution_secondary difmap
_audit_creation_date 2015-11-27
_audit_creation_method 'by CrystalStructure 4.2'
_cell_angle_alpha 90.0000
_cell_angle_beta 100.879(8)
_cell_angle_gamma 90.0000
_cell_formula_units_Z 2
_cell_length_a 11.0598(7)
_cell_length_b 16.9292(11)
_cell_length_c 11.8567(8)
_cell_measurement_reflns_used 17036
_cell_measurement_temperature 93
_cell_measurement_theta_max 68.30
_cell_measurement_theta_min 2.60
_cell_volume 2180.1(3)
_computing_cell_refinement 'CrystalClear-SM Expert 2.1 b32'
_computing_data_collection 'CrystalClear-SM Expert 2.1 b32 (Rigaku, 2014)'
_computing_data_reduction 'CrystalClear-SM Expert 2.1 b32'
_computing_molecular_graphics 'CrystalStructure 4.2'
_computing_publication_material 'CrystalStructure 4.2 (Rigaku, 2015)'
_computing_structure_refinement 'SHELXL Version 2014/7 (Sheldrick, 2008)'
_computing_structure_solution 'SIR2011 (Burla, et al., 2012)'
_diffrn_ambient_temperature 93
_diffrn_detector_area_resol_mean 5.814
_diffrn_measured_fraction_theta_full 0.984
_diffrn_measured_fraction_theta_max 0.981
_diffrn_measurement_device_type 'Rigaku XtaLAB P200'
_diffrn_measurement_method \w
_diffrn_radiation_type 'Cu K\a'
_diffrn_radiation_wavelength 1.54187
_diffrn_reflns_av_R_equivalents 0.0757
_diffrn_reflns_Laue_measured_fraction_full 0.984
_diffrn_reflns_Laue_measured_fraction_max 0.981
_diffrn_reflns_limit_h_max 13
_diffrn_reflns_limit_h_min -13
_diffrn_reflns_limit_k_max 20
_diffrn_reflns_limit_k_min -20
_diffrn_reflns_limit_l_max 14
_diffrn_reflns_limit_l_min -14
_diffrn_reflns_number 12615
_diffrn_reflns_point_group_measured_fraction_full 0.893
_diffrn_reflns_point_group_measured_fraction_max 0.889
_diffrn_reflns_theta_full 67.687
_diffrn_reflns_theta_max 68.010
_diffrn_reflns_theta_min 3.796
_diffrn_standards_number 0
_exptl_absorpt_coefficient_mu 5.079
_exptl_absorpt_correction_T_max 0.950
_exptl_absorpt_correction_T_min 0.662
_exptl_absorpt_correction_type multi-scan
_exptl_absorpt_process_details 'REQAB (Rigaku, 1998)'
_exptl_crystal_colour black
_exptl_crystal_density_diffrn 1.473
_exptl_crystal_density_method 'not measured'
_exptl_crystal_description platelet
_exptl_crystal_F_000 996.00
_exptl_crystal_size_max 0.040
_exptl_crystal_size_mid 0.030
_exptl_crystal_size_min 0.010
_refine_diff_density_max 0.71
_refine_diff_density_min -0.84
_refine_ls_abs_structure_details
;
 Flack x determined using 1658 quotients [(I+)-(I-)]/[(I+)+(I-)]
 (Parsons, Flack and Wagner, Acta Cryst. B69 (2013) 249-259).
;
_refine_ls_abs_structure_Flack 0.011(18)
_refine_ls_extinction_method none
_refine_ls_goodness_of_fit_ref 0.930
_refine_ls_hydrogen_treatment constr
_refine_ls_number_parameters 558
_refine_ls_number_reflns 7074
_refine_ls_number_restraints 103
_refine_ls_R_factor_all 0.0827
_refine_ls_R_factor_gt 0.0556
_refine_ls_shift/su_max 0.000
_refine_ls_structure_factor_coef Fsqd
_refine_ls_weighting_details 'w = 1/[\s^2^(Fo^2^)+(0.0653P)^2^] where P=(Fo^2^+2Fc^2^)/3'
_refine_ls_weighting_scheme calc
_refine_ls_wR_factor_gt 0.1233
_refine_ls_wR_factor_ref 0.1335
_reflns_Friedel_coverage 0.749
_reflns_Friedel_fraction_full 0.795
_reflns_Friedel_fraction_max 0.791
_reflns_number_gt 5057
_reflns_number_total 7074
_reflns_threshold_expression F^2^>2.0\s(F^2^)
_cod_data_source_file ic5b02395_si_002.cif
_cod_data_source_block global
_cod_database_code 4346943

loop_
_space_group_symop_id
_space_group_symop_operation_xyz
1 +X,+Y,+Z
2 -X,1/2+Y,-Z

loop_
_atom_site_label
_atom_site_type_symbol
_atom_site_fract_x
_atom_site_fract_y
_atom_site_fract_z
_atom_site_U_iso_or_equiv
_atom_site_adp_type
_atom_site_occupancy
_atom_site_site_symmetry_order
_atom_site_calc_flag
_atom_site_refinement_flags_posn
_atom_site_refinement_flags_adp
_atom_site_refinement_flags_occupancy
_atom_site_disorder_assembly
_atom_site_disorder_group
Mo1 Mo 0.51003(8) 0.18073(5) 0.03263(6) 0.0379(2) Uani 1 1 d D U . . .
S1 S 0.3068(2) 0.21740(16) 0.0553(2) 0.0386(6) Uani 1 1 d . . . . .
S2 S 0.5551(3) 0.3077(2) 0.1334(3) 0.0569(9) Uani 1 1 d . U . . .
S3 S 0.7262(3) 0.15566(15) 0.0871(2) 0.0394(7) Uani 1 1 d . . . . .
S4 S 0.5165(3) 0.1151(3) 0.2245(2) 0.0635(10) Uani 1 1 d . U . . .
P1 P 0.0925(2) 0.25125(15) 0.6549(2) 0.0279(5) Uani 1 1 d . . . . .
O3 O 0.2044(7) 0.3738(4) 0.2593(7) 0.0438(18) Uani 1 1 d . . . . .
O4 O 0.1019(7) 0.2946(5) 0.1221(8) 0.056(2) Uani 1 1 d . . . . .
O5 O 0.5043(7) 0.4292(5) 0.3195(7) 0.0420(18) Uani 1 1 d . . . . .
O6 O 0.3722(7) 0.4773(4) 0.1697(6) 0.0400(17) Uani 1 1 d . . . . .
O7 O 0.9179(7) 0.0706(5) 0.3746(6) 0.0433(18) Uani 1 1 d . . . . .
O8 O 0.9658(7) 0.1084(6) 0.2070(7) 0.054(2) Uani 1 1 d . . . . .
O9 O 0.6934(7) 0.0994(4) 0.4866(6) 0.0386(17) Uani 1 1 d . . . . .
O10 O 0.6813(7) -0.0154(4) 0.3906(6) 0.0422(18) Uani 1 1 d . . . . .
O11 O 0.8155(15) 0.3657(11) -0.2489(18) 0.135(5) Uani 1 1 d . U . . .
C1 C 0.3160(9) 0.3020(6) 0.1388(8) 0.031(2) Uani 1 1 d . . . . .
C2 C 0.4206(10) 0.3425(7) 0.1689(8) 0.037(2) Uani 1 1 d . . . . .
C3 C 0.2032(10) 0.3292(6) 0.1800(9) 0.038(2) Uani 1 1 d . . . . .
C4 C -0.0100(12) 0.3144(11) 0.1655(18) 0.080(5) Uani 1 1 d . . . . .
H4A H -0.0272 0.3709 0.1546 0.096 Uiso 1 1 calc R U . . .
H4B H 0.0019 0.3015 0.2474 0.096 Uiso 1 1 calc R U . . .
H4C H -0.0794 0.2839 0.1234 0.096 Uiso 1 1 calc R U . . .
C5 C 0.4370(9) 0.4202(7) 0.2313(9) 0.036(2) Uani 1 1 d . . . . .
C6 C 0.3868(11) 0.5547(7) 0.2187(9) 0.041(3) Uani 1 1 d . . . . .
H6A H 0.4740 0.5695 0.2323 0.050 Uiso 1 1 calc R U . . .
H6B H 0.3575 0.5550 0.2917 0.050 Uiso 1 1 calc R U . . .
H6C H 0.3390 0.5926 0.1658 0.050 Uiso 1 1 calc R U . . .
C7 C 0.7606(9) 0.1154(6) 0.2254(8) 0.032(2) Uani 1 1 d . . . . .
C8 C 0.6661(10) 0.0989(6) 0.2822(8) 0.035(2) Uani 1 1 d . . . . .
C9 C 0.8853(9) 0.0967(6) 0.2781(9) 0.035(2) Uani 1 1 d . . . . .
C10 C 1.0901(11) 0.0870(11) 0.2507(13) 0.072(4) Uani 1 1 d . . . . .
H10A H 1.1015 0.0306 0.2370 0.086 Uiso 1 1 calc R U . . .
H10B H 1.1097 0.0976 0.3334 0.086 Uiso 1 1 calc R U . . .
H10C H 1.1449 0.1180 0.2118 0.086 Uiso 1 1 calc R U . . .
C11 C 0.6854(9) 0.0630(6) 0.3984(9) 0.034(2) Uani 1 1 d . . . . .
C12 C 0.6899(14) -0.0570(8) 0.4974(11) 0.057(3) Uani 1 1 d . . . . .
H12A H 0.6245 -0.0389 0.5366 0.068 Uiso 1 1 calc R U . . .
H12B H 0.7703 -0.0466 0.5460 0.068 Uiso 1 1 calc R U . . .
H12C H 0.6809 -0.1138 0.4823 0.068 Uiso 1 1 calc R U . . .
C15 C 0.0252(8) 0.1779(7) 0.7339(7) 0.0306(19) Uani 1 1 d . . . . .
C16 C 0.0252(9) 0.1892(8) 0.8520(8) 0.037(2) Uani 1 1 d . . . . .
H16 H 0.0598 0.2357 0.8897 0.044 Uiso 1 1 calc R U . . .
C17 C -0.0251(10) 0.1325(7) 0.9117(9) 0.043(3) Uani 1 1 d . . . . .
H17 H -0.0264 0.1400 0.9909 0.051 Uiso 1 1 calc R U . . .
C18 C -0.0734(11) 0.0653(8) 0.8573(10) 0.051(3) Uani 1 1 d . . . . .
H18 H -0.1084 0.0263 0.8990 0.062 Uiso 1 1 calc R U . . .
C19 C -0.0721(11) 0.0533(7) 0.7421(10) 0.045(3) Uani 1 1 d . . . . .
H19 H -0.1041 0.0057 0.7058 0.054 Uiso 1 1 calc R U . . .
C20 C -0.0246(9) 0.1100(6) 0.6805(9) 0.034(2) Uani 1 1 d . . . . .
H20 H -0.0261 0.1025 0.6008 0.041 Uiso 1 1 calc R U . . .
C21 C 0.1782(11) 0.3218(6) 0.7508(9) 0.039(3) Uani 1 1 d . . . . .
C22 C 0.1169(11) 0.3768(7) 0.8051(9) 0.042(3) Uani 1 1 d . . . . .
H22 H 0.0295 0.3783 0.7918 0.050 Uiso 1 1 calc R U . . .
C23 C 0.1872(13) 0.4301(7) 0.8799(10) 0.047(3) Uani 1 1 d . . . . .
H23 H 0.1474 0.4677 0.9198 0.057 Uiso 1 1 calc R U . . .
C24 C 0.3139(13) 0.4286(7) 0.8965(10) 0.047(3) Uani 1 1 d . . . . .
H24 H 0.3601 0.4673 0.9444 0.057 Uiso 1 1 calc R U . . .
C25 C 0.3735(12) 0.3732(7) 0.8462(10) 0.048(3) Uani 1 1 d . . . . .
H25 H 0.4610 0.3717 0.8617 0.057 Uiso 1 1 calc R U . . .
C26 C 0.3081(10) 0.3190(6) 0.7727(9) 0.036(2) Uani 1 1 d . . . . .
H26 H 0.3499 0.2800 0.7369 0.043 Uiso 1 1 calc R U . . .
C27 C 0.1972(9) 0.2014(6) 0.5792(8) 0.036(3) Uani 1 1 d . . . . .
C28 C 0.2538(10) 0.1330(7) 0.6216(9) 0.038(3) Uani 1 1 d . . . . .
H28 H 0.2332 0.1093 0.6880 0.046 Uiso 1 1 calc R U . . .
C29 C 0.3415(11) 0.0979(8) 0.5677(9) 0.047(3) Uani 1 1 d . . . . .
H29 H 0.3785 0.0492 0.5951 0.056 Uiso 1 1 calc R U . . .
C30 C 0.3742(11) 0.1349(8) 0.4735(10) 0.045(3) Uani 1 1 d . . . . .
H30 H 0.4366 0.1126 0.4382 0.054 Uiso 1 1 calc R U . . .
C31 C 0.3172(10) 0.2035(7) 0.4309(9) 0.043(3) Uani 1 1 d . . . . .
H31 H 0.3402 0.2281 0.3660 0.051 Uiso 1 1 calc R U . . .
C32 C 0.2266(9) 0.2373(6) 0.4813(8) 0.035(2) Uani 1 1 d . . . . .
H32 H 0.1852 0.2839 0.4502 0.042 Uiso 1 1 calc R U . . .
C33 C -0.0233(9) 0.3036(6) 0.5536(8) 0.030(2) Uani 1 1 d . . . . .
C34 C -0.0094(10) 0.3826(6) 0.5342(9) 0.037(2) Uani 1 1 d . . . . .
H34 H 0.0599 0.4107 0.5745 0.045 Uiso 1 1 calc R U . . .
C35 C -0.0983(10) 0.4207(7) 0.4547(11) 0.043(3) Uani 1 1 d . . . . .
H35 H -0.0914 0.4758 0.4418 0.051 Uiso 1 1 calc R U . . .
C36 C -0.1965(11) 0.3792(7) 0.3946(10) 0.044(3) Uani 1 1 d . . . . .
H36 H -0.2560 0.4055 0.3389 0.052 Uiso 1 1 calc R U . . .
C37 C -0.2090(11) 0.3003(8) 0.4145(10) 0.046(3) Uani 1 1 d . . . . .
H37 H -0.2781 0.2724 0.3738 0.056 Uiso 1 1 calc R U . . .
C38 C -0.1216(10) 0.2607(7) 0.4937(9) 0.038(3) Uani 1 1 d . . . . .
H38 H -0.1290 0.2056 0.5065 0.046 Uiso 1 1 calc R U . . .
C39 C 0.714(2) 0.3451(15) -0.305(2) 0.109(5) Uani 1 1 d . U . . .
C40 C 0.686(2) 0.2611(15) -0.299(3) 0.119(6) Uani 1 1 d . U . . .
H40A H 0.7083 0.2431 -0.2191 0.143 Uiso 1 1 calc R U . . .
H40B H 0.7321 0.2309 -0.3469 0.143 Uiso 1 1 calc R U . . .
H40C H 0.5973 0.2529 -0.3262 0.143 Uiso 1 1 calc R U . . .
C41 C 0.629(2) 0.4020(15) -0.361(2) 0.113(6) Uani 1 1 d . U . . .
H41A H 0.6695 0.4536 -0.3583 0.136 Uiso 1 1 calc R U . . .
H41B H 0.5591 0.4052 -0.3209 0.136 Uiso 1 1 calc R U . . .
H41C H 0.5998 0.3863 -0.4406 0.136 Uiso 1 1 calc R U . . .
O1 O 0.5535(11) 0.2173(6) -0.0916(7) 0.073(3) Uani 1 1 d . . . . .
O2 O 0.4214(14) 0.0934(8) -0.0366(10) 0.063(4) Uani 0.86(2) 1 d D U P A 1
C13 C 0.3364(16) 0.0317(10) 0.0029(15) 0.065(4) Uani 0.86(2) 1 d D U P A 1
H13A H 0.3869 -0.0080 0.0520 0.078 Uiso 0.86(2) 1 calc R U P A 1
H13B H 0.2827 0.0579 0.0495 0.078 Uiso 0.86(2) 1 calc R U P A 1
C14 C 0.2582(17) -0.0090(12) -0.0970(14) 0.071(5) Uani 0.86(2) 1 d D U P A 1
H14A H 0.3109 -0.0314 -0.1467 0.085 Uiso 0.86(2) 1 calc R U P A 1
H14B H 0.2012 0.0291 -0.1407 0.085 Uiso 0.86(2) 1 calc R U P A 1
H14C H 0.2112 -0.0515 -0.0690 0.085 Uiso 0.86(2) 1 calc R U P A 1
O2B O 0.410(8) 0.090(4) -0.004(7) 0.060(10) Uani 0.14(2) 1 d D U P A 2
C13B C 0.301(6) 0.048(7) -0.073(9) 0.070(9) Uani 0.14(2) 1 d D U P A 2
H13C H 0.3265 0.0220 -0.1393 0.084 Uiso 0.14(2) 1 calc R U P A 2
H13D H 0.2372 0.0879 -0.1038 0.084 Uiso 0.14(2) 1 calc R U P A 2
C14B C 0.237(11) -0.021(7) 0.002(9) 0.072(15) Uani 0.14(2) 1 d . U P A 2
H14D H 0.1664 -0.0454 -0.0478 0.107 Uiso 0.14(2) 1 calc R U P A 2
H14E H 0.2981 -0.0611 0.0315 0.107 Uiso 0.14(2) 1 calc R U P A 2
H14F H 0.2087 0.0049 0.0671 0.107 Uiso 0.14(2) 1 calc R U P A 2

loop_
_atom_site_aniso_label
_atom_site_aniso_U_11
_atom_site_aniso_U_22
_atom_site_aniso_U_33
_atom_site_aniso_U_23
_atom_site_aniso_U_13
_atom_site_aniso_U_12
Mo1 0.0511(5) 0.0341(4) 0.0279(4) 0.0006(4) 0.0057(3) 0.0106(5)
S1 0.0459(15) 0.0317(13) 0.0353(13) -0.0040(10) -0.0001(11) 0.0050(11)
S2 0.0330(15) 0.072(2) 0.0612(18) -0.0377(16) -0.0037(13) 0.0096(14)
S3 0.0480(15) 0.0385(17) 0.0343(13) 0.0049(10) 0.0145(11) 0.0042(11)
S4 0.0420(16) 0.120(3) 0.0301(14) 0.0145(16) 0.0114(12) 0.0222(18)
P1 0.0300(13) 0.0273(14) 0.0265(12) 0.0019(10) 0.0055(10) 0.0009(10)
O3 0.053(5) 0.035(4) 0.044(4) -0.010(3) 0.012(3) 0.005(3)
O4 0.042(4) 0.055(5) 0.073(6) -0.028(4) 0.022(4) -0.013(4)
O5 0.038(4) 0.048(5) 0.039(4) -0.013(3) 0.006(4) 0.001(3)
O6 0.049(4) 0.035(4) 0.034(4) -0.003(3) 0.003(3) -0.001(3)
O7 0.038(4) 0.056(5) 0.035(4) 0.000(4) 0.004(3) 0.007(3)
O8 0.036(4) 0.083(7) 0.046(4) -0.001(4) 0.016(3) -0.006(4)
O9 0.050(4) 0.040(4) 0.026(4) -0.002(3) 0.007(3) 0.003(3)
O10 0.063(5) 0.038(5) 0.028(3) -0.001(3) 0.017(3) 0.002(4)
O11 0.084(9) 0.149(13) 0.176(14) 0.033(11) 0.031(9) 0.001(8)
C1 0.030(5) 0.037(6) 0.022(5) 0.006(4) 0.000(4) 0.002(4)
C2 0.048(6) 0.041(6) 0.021(5) -0.008(4) 0.000(4) 0.012(5)
C3 0.047(6) 0.030(6) 0.038(6) 0.003(5) 0.011(5) -0.008(5)
C4 0.038(7) 0.077(11) 0.131(14) -0.033(10) 0.029(8) -0.011(7)
C5 0.025(5) 0.054(7) 0.028(5) -0.004(5) 0.003(5) -0.002(5)
C6 0.056(7) 0.033(6) 0.036(6) -0.002(5) 0.009(5) -0.003(5)
C7 0.041(6) 0.028(5) 0.030(5) -0.006(4) 0.009(4) -0.002(4)
C8 0.048(6) 0.029(6) 0.031(5) 0.005(4) 0.011(4) 0.006(5)
C9 0.034(6) 0.037(6) 0.036(6) -0.008(5) 0.012(5) -0.002(5)
C10 0.033(7) 0.117(13) 0.065(8) -0.013(9) 0.008(6) -0.009(7)
C11 0.036(6) 0.030(6) 0.037(6) 0.007(5) 0.007(4) 0.002(4)
C12 0.089(10) 0.051(8) 0.032(6) 0.005(5) 0.017(7) 0.002(7)
C15 0.035(5) 0.026(5) 0.030(4) 0.001(5) 0.007(3) 0.009(5)
C16 0.034(5) 0.044(7) 0.032(4) 0.003(5) 0.007(4) 0.003(5)
C17 0.043(6) 0.054(7) 0.033(5) 0.006(5) 0.013(5) -0.005(5)
C18 0.047(7) 0.062(8) 0.048(7) 0.017(6) 0.015(5) -0.008(6)
C19 0.050(7) 0.037(7) 0.046(6) 0.008(5) 0.002(5) -0.010(5)
C20 0.042(6) 0.031(6) 0.031(5) -0.002(4) 0.010(4) -0.003(5)
C21 0.056(7) 0.032(6) 0.029(5) 0.007(5) 0.008(5) -0.001(5)
C22 0.052(7) 0.044(7) 0.030(5) 0.006(5) 0.011(5) 0.004(5)
C23 0.076(9) 0.035(6) 0.032(6) -0.004(4) 0.014(6) 0.001(6)
C24 0.084(10) 0.025(6) 0.028(6) 0.000(4) 0.000(6) -0.011(6)
C25 0.052(7) 0.047(8) 0.041(6) 0.017(6) 0.000(5) -0.008(6)
C26 0.041(6) 0.035(6) 0.031(5) 0.002(5) 0.006(4) -0.003(5)
C27 0.035(5) 0.047(8) 0.028(5) 0.005(4) 0.008(4) -0.007(4)
C28 0.043(6) 0.043(7) 0.032(5) 0.013(5) 0.014(5) 0.008(5)
C29 0.049(7) 0.053(8) 0.039(6) 0.012(5) 0.010(5) 0.022(6)
C30 0.040(6) 0.057(8) 0.042(6) 0.002(5) 0.017(5) 0.016(5)
C31 0.045(6) 0.048(8) 0.037(6) 0.009(5) 0.015(5) 0.008(5)
C32 0.034(5) 0.039(6) 0.033(5) 0.007(5) 0.008(4) 0.005(5)
C33 0.038(6) 0.030(6) 0.024(5) 0.000(4) 0.009(4) 0.000(4)
C34 0.040(6) 0.037(6) 0.036(5) 0.007(5) 0.010(5) -0.002(5)
C35 0.043(6) 0.031(6) 0.055(8) 0.019(5) 0.012(6) 0.006(5)
C36 0.038(6) 0.049(8) 0.043(6) 0.011(5) 0.003(5) 0.013(5)
C37 0.040(6) 0.051(8) 0.044(6) -0.006(6) -0.002(5) 0.003(5)
C38 0.042(6) 0.032(6) 0.036(5) 0.002(5) -0.007(5) -0.004(5)
C39 0.085(10) 0.125(12) 0.125(13) 0.037(11) 0.039(9) 0.006(9)
C40 0.091(12) 0.119(12) 0.161(17) 0.033(13) 0.056(12) 0.006(10)
C41 0.099(12) 0.135(15) 0.110(14) 0.035(12) 0.030(11) 0.015(11)
O1 0.130(9) 0.050(5) 0.035(4) -0.001(4) 0.002(5) 0.032(5)
O2 0.098(8) 0.068(7) 0.024(6) -0.008(5) 0.011(5) 0.023(5)
C13 0.079(10) 0.059(9) 0.055(9) -0.009(7) 0.008(7) 0.005(7)
C14 0.074(11) 0.080(12) 0.056(9) -0.020(8) 0.007(8) 0.000(8)
O2B 0.085(16) 0.056(16) 0.045(18) -0.009(16) 0.024(17) 0.012(14)
C13B 0.095(16) 0.065(16) 0.048(16) -0.015(15) 0.007(15) 0.013(15)
C14B 0.09(3) 0.06(3) 0.06(3) -0.03(2) 0.01(3) 0.00(2)

loop_
_atom_type_symbol
_atom_type_description
_atom_type_scat_dispersion_real
_atom_type_scat_dispersion_imag
_atom_type_scat_source
C C 0.0181 0.0091
;
International Tables for Crystallography
(Vol. C, Tables 4.2.6.8 and 6.1.1.4)
;
H H 0.0000 0.0000
;
International Tables for Crystallography
(Vol. C, Table 6.1.1.4)
;
Mo Mo -0.0483 2.7339
;
International Tables for Crystallography
(Vol. C, Tables 4.2.6.8 and 6.1.1.4)
;
O O 0.0492 0.0322
;
International Tables for Crystallography
(Vol. C, Tables 4.2.6.8 and 6.1.1.4)
;
P P 0.2955 0.4335
;
International Tables for Crystallography
(Vol. C, Tables 4.2.6.8 and 6.1.1.4)
;
S S 0.3331 0.5567
;
International Tables for Crystallography
(Vol. C, Tables 4.2.6.8 and 6.1.1.4)
;

loop_
_geom_angle_atom_site_label_1
_geom_angle_atom_site_label_2
_geom_angle_atom_site_label_3
_geom_angle
O1 Mo1 O2 96.6(5)
O1 Mo1 O2B 110(3)
O1 Mo1 S3 82.5(4)
O2 Mo1 S3 113.0(5)
O2B Mo1 S3 115(3)
O1 Mo1 S1 114.6(3)
O2 Mo1 S1 80.2(5)
O2B Mo1 S1 73(3)
S3 Mo1 S1 157.85(9)
O1 Mo1 S2 92.1(3)
O2 Mo1 S2 160.2(5)
O2B Mo1 S2 151(3)
S3 Mo1 S2 85.63(9)
S1 Mo1 S2 80.08(9)
O1 Mo1 S4 162.1(4)
O2 Mo1 S4 88.4(4)
O2B Mo1 S4 77(3)
S3 Mo1 S4 79.73(9)
S1 Mo1 S4 83.12(10)
S2 Mo1 S4 88.75(14)
C1 S1 Mo1 108.9(3)
C2 S2 Mo1 108.2(4)
C7 S3 Mo1 110.5(4)
C8 S4 Mo1 107.2(4)
C21 P1 C15 110.6(5)
C21 P1 C27 108.4(5)
C15 P1 C27 107.7(5)
C21 P1 C33 108.5(5)
C15 P1 C33 111.9(4)
C27 P1 C33 109.8(4)
C3 O4 C4 113.7(10)
C5 O6 C6 115.7(8)
C9 O8 C10 116.2(10)
C11 O10 C12 115.6(9)
C2 C1 C3 119.3(9)
C2 C1 S1 122.1(8)
C3 C1 S1 118.6(7)
C1 C2 C5 126.8(9)
C1 C2 S2 120.2(8)
C5 C2 S2 113.0(8)
O3 C3 O4 124.2(10)
O3 C3 C1 124.2(10)
O4 C3 C1 111.6(9)
O4 C4 H4A 109.5
O4 C4 H4B 109.5
H4A C4 H4B 109.5
O4 C4 H4C 109.5
H4A C4 H4C 109.5
H4B C4 H4C 109.5
O5 C5 O6 125.3(10)
O5 C5 C2 123.3(10)
O6 C5 C2 111.2(8)
O6 C6 H6A 109.5
O6 C6 H6B 109.5
H6A C6 H6B 109.5
O6 C6 H6C 109.5
H6A C6 H6C 109.5
H6B C6 H6C 109.5
C8 C7 C9 119.9(9)
C8 C7 S3 119.2(8)
C9 C7 S3 120.9(8)
C7 C8 C11 123.3(9)
C7 C8 S4 123.0(8)
C11 C8 S4 113.6(8)
O7 C9 O8 121.8(9)
O7 C9 C7 125.4(9)
O8 C9 C7 112.8(9)
O8 C10 H10A 109.5
O8 C10 H10B 109.5
H10A C10 H10B 109.5
O8 C10 H10C 109.5
H10A C10 H10C 109.5
H10B C10 H10C 109.5
O9 C11 O10 124.6(9)
O9 C11 C8 124.9(10)
O10 C11 C8 110.3(9)
O10 C12 H12A 109.5
O10 C12 H12B 109.5
H12A C12 H12B 109.5
O10 C12 H12C 109.5
H12A C12 H12C 109.5
H12B C12 H12C 109.5
C20 C15 C16 119.6(10)
C20 C15 P1 120.4(7)
C16 C15 P1 120.0(9)
C17 C16 C15 119.5(12)
C17 C16 H16 120.2
C15 C16 H16 120.2
C18 C17 C16 119.9(11)
C18 C17 H17 120.0
C16 C17 H17 120.0
C17 C18 C19 120.8(11)
C17 C18 H18 119.6
C19 C18 H18 119.6
C20 C19 C18 120.1(11)
C20 C19 H19 120.0
C18 C19 H19 120.0
C19 C20 C15 120.0(10)
C19 C20 H20 120.0
C15 C20 H20 120.0
C22 C21 C26 120.6(10)
C22 C21 P1 119.8(9)
C26 C21 P1 119.5(8)
C21 C22 C23 118.0(11)
C21 C22 H22 121.0
C23 C22 H22 121.0
C24 C23 C22 120.5(11)
C24 C23 H23 119.7
C22 C23 H23 119.7
C25 C24 C23 121.3(11)
C25 C24 H24 119.4
C23 C24 H24 119.4
C24 C25 C26 120.2(12)
C24 C25 H25 119.9
C26 C25 H25 119.9
C25 C26 C21 119.3(11)
C25 C26 H26 120.4
C21 C26 H26 120.4
C28 C27 C32 120.7(10)
C28 C27 P1 120.4(8)
C32 C27 P1 118.7(8)
C27 C28 C29 120.3(10)
C27 C28 H28 119.9
C29 C28 H28 119.9
C30 C29 C28 119.2(11)
C30 C29 H29 120.4
C28 C29 H29 120.4
C31 C30 C29 120.5(11)
C31 C30 H30 119.8
C29 C30 H30 119.8
C30 C31 C32 120.8(10)
C30 C31 H31 119.6
C32 C31 H31 119.6
C31 C32 C27 118.6(9)
C31 C32 H32 120.7
C27 C32 H32 120.7
C34 C33 C38 121.8(9)
C34 C33 P1 120.0(8)
C38 C33 P1 118.1(8)
C33 C34 C35 118.7(10)
C33 C34 H34 120.6
C35 C34 H34 120.6
C36 C35 C34 120.3(11)
C36 C35 H35 119.9
C34 C35 H35 119.9
C37 C36 C35 120.4(10)
C37 C36 H36 119.8
C35 C36 H36 119.8
C36 C37 C38 120.6(11)
C36 C37 H37 119.7
C38 C37 H37 119.7
C37 C38 C33 118.2(10)
C37 C38 H38 120.9
C33 C38 H38 120.9
O11 C39 C41 121(2)
O11 C39 C40 115(2)
C41 C39 C40 123(2)
C39 C40 H40A 109.5
C39 C40 H40B 109.5
H40A C40 H40B 109.5
C39 C40 H40C 109.5
H40A C40 H40C 109.5
H40B C40 H40C 109.5
C39 C41 H41A 109.5
C39 C41 H41B 109.5
H41A C41 H41B 109.5
C39 C41 H41C 109.5
H41A C41 H41C 109.5
H41B C41 H41C 109.5
C13 O2 Mo1 134.6(10)
C14 C13 O2 111.6(15)
C14 C13 H13A 109.3
O2 C13 H13A 109.3
C14 C13 H13B 109.3
O2 C13 H13B 109.3
H13A C13 H13B 108.0
C13 C14 H14A 109.5
C13 C14 H14B 109.5
H14A C14 H14B 109.5
C13 C14 H14C 109.5
H14A C14 H14C 109.5
H14B C14 H14C 109.5
C13B O2B Mo1 152(7)
O2B C13B C14B 114(8)
O2B C13B H13C 108.7
C14B C13B H13C 108.7
O2B C13B H13D 108.7
C14B C13B H13D 108.7
H13C C13B H13D 107.6
C13B C14B H14D 109.5
C13B C14B H14E 109.5
H14D C14B H14E 109.5
C13B C14B H14F 109.5
H14D C14B H14F 109.5
H14E C14B H14F 109.5

loop_
_geom_bond_atom_site_label_1
_geom_bond_atom_site_label_2
_geom_bond_distance
Mo1 O1 1.747(10)
Mo1 O2 1.874(12)
Mo1 O2B 1.89(3)
Mo1 S3 2.394(3)
Mo1 S1 2.396(3)
Mo1 S2 2.464(3)
Mo1 S4 2.521(3)
S1 C1 1.733(11)
S2 C2 1.724(11)
S3 C7 1.750(10)
S4 C8 1.690(11)
P1 C21 1.791(11)
P1 C15 1.799(11)
P1 C27 1.803(11)
P1 C33 1.813(10)
O3 C3 1.203(13)
O4 C3 1.334(13)
O4 C4 1.465(16)
O5 C5 1.174(12)
O6 C5 1.335(13)
O6 C6 1.429(13)
O7 C9 1.216(12)
O8 C9 1.351(13)
O8 C10 1.422(16)
O9 C11 1.202(12)
O10 C11 1.331(13)
O10 C12 1.436(14)
O11 C39 1.24(3)
C1 C2 1.335(15)
C1 C3 1.495(15)
C2 C5 1.504(16)
C4 H4A 0.9800
C4 H4B 0.9800
C4 H4C 0.9800
C6 H6A 0.9800
C6 H6B 0.9800
C6 H6C 0.9800
C7 C8 1.374(15)
C7 C9 1.438(15)
C8 C11 1.483(14)
C10 H10A 0.9800
C10 H10B 0.9800
C10 H10C 0.9800
C12 H12A 0.9800
C12 H12B 0.9800
C12 H12C 0.9800
C15 C20 1.375(16)
C15 C16 1.413(13)
C16 C17 1.372(16)
C16 H16 0.9500
C17 C18 1.367(18)
C17 H17 0.9500
C18 C19 1.383(18)
C18 H18 0.9500
C19 C20 1.370(16)
C19 H19 0.9500
C20 H20 0.9500
C21 C22 1.380(17)
C21 C26 1.412(16)
C22 C23 1.395(17)
C22 H22 0.9500
C23 C24 1.378(19)
C23 H23 0.9500
C24 C25 1.348(19)
C24 H24 0.9500
C25 C26 1.375(16)
C25 H25 0.9500
C26 H26 0.9500
C27 C28 1.367(15)
C27 C32 1.402(14)
C28 C29 1.390(16)
C28 H28 0.9500
C29 C30 1.388(17)
C29 H29 0.9500
C30 C31 1.371(16)
C30 H30 0.9500
C31 C32 1.384(15)
C31 H31 0.9500
C32 H32 0.9500
C33 C34 1.371(15)
C33 C38 1.387(14)
C34 C35 1.386(16)
C34 H34 0.9500
C35 C36 1.374(17)
C35 H35 0.9500
C36 C37 1.368(17)
C36 H36 0.9500
C37 C38 1.386(16)
C37 H37 0.9500
C38 H38 0.9500
C39 C41 1.42(3)
C39 C40 1.46(3)
C40 H40A 0.9800
C40 H40B 0.9800
C40 H40C 0.9800
C41 H41A 0.9800
C41 H41B 0.9800
C41 H41C 0.9800
O2 C13 1.54(2)
C13 C14 1.50(2)
C13 H13A 0.9900
C13 H13B 0.9900
C14 H14A 0.9800
C14 H14B 0.9800
C14 H14C 0.9800
O2B C13B 1.50(3)
C13B C14B 1.70(17)
C13B H13C 0.9900
C13B H13D 0.9900
C14B H14D 0.9800
C14B H14E 0.9800
C14B H14F 0.9800

loop_
_geom_torsion_atom_site_label_1
_geom_torsion_atom_site_label_2
_geom_torsion_atom_site_label_3
_geom_torsion_atom_site_label_4
_geom_torsion
Mo1 S1 C1 C2 8.2(9)
Mo1 S1 C1 C3 -170.6(6)
C3 C1 C2 C5 -7.3(16)
S1 C1 C2 C5 174.0(8)
C3 C1 C2 S2 174.2(7)
S1 C1 C2 S2 -4.6(13)
Mo1 S2 C2 C1 -1.4(10)
Mo1 S2 C2 C5 179.9(6)
C4 O4 C3 O3 -1.4(17)
C4 O4 C3 C1 175.3(12)
C2 C1 C3 O3 -17.9(16)
S1 C1 C3 O3 160.9(9)
C2 C1 C3 O4 165.4(9)
S1 C1 C3 O4 -15.8(12)
C6 O6 C5 O5 -1.1(15)
C6 O6 C5 C2 -176.7(9)
C1 C2 C5 O5 121.3(12)
S2 C2 C5 O5 -60.1(13)
C1 C2 C5 O6 -63.0(14)
S2 C2 C5 O6 115.6(8)
Mo1 S3 C7 C8 3.7(9)
Mo1 S3 C7 C9 -178.8(7)
C9 C7 C8 C11 0.9(16)
S3 C7 C8 C11 178.5(8)
C9 C7 C8 S4 -177.2(8)
S3 C7 C8 S4 0.3(13)
Mo1 S4 C8 C7 -3.9(10)
Mo1 S4 C8 C11 177.8(7)
C10 O8 C9 O7 1.1(17)
C10 O8 C9 C7 -176.6(11)
C8 C7 C9 O7 -4.4(17)
S3 C7 C9 O7 178.1(9)
C8 C7 C9 O8 173.2(9)
S3 C7 C9 O8 -4.4(13)
C12 O10 C11 O9 -1.3(16)
C12 O10 C11 C8 -175.7(10)
C7 C8 C11 O9 95.8(14)
S4 C8 C11 O9 -85.9(12)
C7 C8 C11 O10 -89.8(12)
S4 C8 C11 O10 88.5(10)
C21 P1 C15 C20 -167.6(8)
C27 P1 C15 C20 -49.4(9)
C33 P1 C15 C20 71.3(9)
C21 P1 C15 C16 11.3(10)
C27 P1 C15 C16 129.5(8)
C33 P1 C15 C16 -109.8(8)
C20 C15 C16 C17 -0.4(15)
P1 C15 C16 C17 -179.3(8)
C15 C16 C17 C18 0.8(16)
C16 C17 C18 C19 0.1(18)
C17 C18 C19 C20 -1.6(19)
C18 C19 C20 C15 2.0(17)
C16 C15 C20 C19 -1.0(15)
P1 C15 C20 C19 177.9(8)
C15 P1 C21 C22 -72.8(9)
C27 P1 C21 C22 169.4(8)
C33 P1 C21 C22 50.2(10)
C15 P1 C21 C26 105.3(9)
C27 P1 C21 C26 -12.5(10)
C33 P1 C21 C26 -131.7(8)
C26 C21 C22 C23 1.2(16)
P1 C21 C22 C23 179.4(8)
C21 C22 C23 C24 1.5(17)
C22 C23 C24 C25 -3.7(18)
C23 C24 C25 C26 3.0(17)
C24 C25 C26 C21 -0.2(16)
C22 C21 C26 C25 -1.9(15)
P1 C21 C26 C25 180.0(8)
C21 P1 C27 C28 91.5(9)
C15 P1 C27 C28 -28.1(10)
C33 P1 C27 C28 -150.1(8)
C21 P1 C27 C32 -83.6(9)
C15 P1 C27 C32 156.7(8)
C33 P1 C27 C32 34.7(10)
C32 C27 C28 C29 -0.1(16)
P1 C27 C28 C29 -175.1(9)
C27 C28 C29 C30 2.6(18)
C28 C29 C30 C31 -2.7(18)
C29 C30 C31 C32 0.4(18)
C30 C31 C32 C27 2.1(16)
C28 C27 C32 C31 -2.3(15)
P1 C27 C32 C31 172.9(8)
C21 P1 C33 C34 21.2(10)
C15 P1 C33 C34 143.4(8)
C27 P1 C33 C34 -97.1(9)
C21 P1 C33 C38 -161.7(8)
C15 P1 C33 C38 -39.5(10)
C27 P1 C33 C38 80.0(9)
C38 C33 C34 C35 1.9(16)
P1 C33 C34 C35 178.8(8)
C33 C34 C35 C36 -1.8(17)
C34 C35 C36 C37 1.6(18)
C35 C36 C37 C38 -1.4(18)
C36 C37 C38 C33 1.5(17)
C34 C33 C38 C37 -1.7(16)
P1 C33 C38 C37 -178.7(9)
O1 Mo1 O2 C13 -171.2(17)
S3 Mo1 O2 C13 104.1(17)
S1 Mo1 O2 C13 -57.3(17)
S2 Mo1 O2 C13 -56(2)
S4 Mo1 O2 C13 26.0(17)
Mo1 O2 C13 C14 161.5(14)
O1 Mo1 O2B C13B -53(19)
S3 Mo1 O2B C13B -144(18)
S1 Mo1 O2B C13B 58(18)
S2 Mo1 O2B C13B 83(18)
S4 Mo1 O2B C13B 144(19)
Mo1 O2B C13B C14B -146(15)

loop_
_cod_changelog_entry_id
_cod_changelog_entry_author
_cod_changelog_entry_date
_cod_changelog_entry_text
1 'Vaitkus, Antanas' 2022-05-07T05:50:00+03:00
;
 Replaced the '&#x009D;' sequences with backslash symbols ('\')
 in multiple data values.
;
